data_2227512
loop_
_publ_author_name
'Mahmood, Khalid'
'Yaqub, Muhammad'
'Tahir, M. Nawaz'
'Shafiq, Zahid'
'Qureshi, Ashfaq Mahmood'

_publ_section_title
;
 4-{2-[(<i>Z</i>)-(5-Methyl-2-furyl)methylideneamino]ethyl}benzenesulfonamide
;
_journal_coeditor_code HB5617
_journal_issue 9
_journal_name_full 'Acta Crystallographica Section E'
_journal_page_first o2436
_journal_paper_doi 10.1107/S1600536810034045
_journal_volume 66
_journal_year 2010
_chemical_formula_iupac 'C14 H16 N2 O3 S'
_chemical_formula_moiety 'C14 H16 N2 O3 S'
_chemical_formula_sum 'C14 H16 N2 O3 S'
_chemical_formula_weight 292.35
_chemical_name_systematic
;
4-{2-[(<i>Z</i>)-(5-Methyl-2-furyl)methylideneamino]ethyl}benzenesulfonamide
;
_space_group_IT_number 2
_symmetry_cell_setting triclinic
_symmetry_space_group_name_Hall '-P 1'
_symmetry_space_group_name_H-M 'P -1'
_atom_sites_solution_hydrogens geom
_atom_sites_solution_primary direct
_atom_sites_solution_secondary difmap
_audit_creation_method SHELXL-97
_cell_angle_alpha 61.027(6)
_cell_angle_beta 70.650(6)
_cell_angle_gamma 81.574(7)
_cell_formula_units_Z 2
_cell_length_a 9.1947(14)
_cell_length_b 9.7592(14)
_cell_length_c 9.8493(15)
_cell_measurement_reflns_used 1461
_cell_measurement_temperature 296(2)
_cell_measurement_theta_max 25.25
_cell_measurement_theta_min 2.39
_cell_volume 729.4(2)
_computing_cell_refinement 'SAINT (Bruker, 2009)'
_computing_data_collection 'APEX2 (Bruker, 2009)'
_computing_data_reduction 'SAINT (Bruker, 2009)'
_computing_molecular_graphics 'ORTEP-3 for Windows (Farrugia, 1997) and PLATON (Spek, 2009)'
_computing_publication_material 'WinGX (Farrugia, 1999) and PLATON (Spek, 2009)'
_computing_structure_refinement 'SHELXL97 (Sheldrick, 2008)'
_computing_structure_solution 'SHELXS97 (Sheldrick, 2008)'
_diffrn_ambient_temperature 296(2)
_diffrn_detector_area_resol_mean 8.20
_diffrn_measured_fraction_theta_full 0.998
_diffrn_measured_fraction_theta_max 0.998
_diffrn_measurement_device_type 'Bruker Kappa APEXII CCD'
_diffrn_measurement_method \w
_diffrn_radiation_monochromator graphite
_diffrn_radiation_source 'fine-focus sealed tube'
_diffrn_radiation_type MoK\a
_diffrn_radiation_wavelength 0.71073
_diffrn_reflns_av_R_equivalents 0.0677
_diffrn_reflns_av_sigmaI/netI 0.0788
_diffrn_reflns_limit_h_max 11
_diffrn_reflns_limit_h_min -11
_diffrn_reflns_limit_k_max 11
_diffrn_reflns_limit_k_min -11
_diffrn_reflns_limit_l_max 11
_diffrn_reflns_limit_l_min -11
_diffrn_reflns_number 10058
_diffrn_reflns_theta_full 25.50
_diffrn_reflns_theta_max 25.50
_diffrn_reflns_theta_min 2.35
_diffrn_standards_number 0
_exptl_absorpt_coefficient_mu 0.230
_exptl_absorpt_correction_T_max 0.977
_exptl_absorpt_correction_T_min 0.956
_exptl_absorpt_correction_type multi-scan
_exptl_absorpt_process_details '(SADABS; Bruker, 2005)'
_exptl_crystal_colour 'dark yellow'
_exptl_crystal_density_diffrn 1.331
_exptl_crystal_density_method 'not measured'
_exptl_crystal_description plate
_exptl_crystal_F_000 308
_exptl_crystal_size_max 0.20
_exptl_crystal_size_mid 0.16
_exptl_crystal_size_min 0.08
_refine_diff_density_max 0.219
_refine_diff_density_min -0.326
_refine_ls_goodness_of_fit_ref 0.971
_refine_ls_hydrogen_treatment mixed
_refine_ls_matrix_type full
_refine_ls_number_parameters 188
_refine_ls_number_reflns 2638
_refine_ls_number_restraints 0
_refine_ls_restrained_S_all 0.971
_refine_ls_R_factor_all 0.1171
_refine_ls_R_factor_gt 0.0577
_refine_ls_shift/su_max 0.000
_refine_ls_shift/su_mean 0.000
_refine_ls_structure_factor_coef Fsqd
_refine_ls_weighting_details 'calc w=1/[\s^2^(Fo^2^)+(0.0756P)^2^] where P=(Fo^2^+2Fc^2^)/3'
_refine_ls_weighting_scheme calc
_refine_ls_wR_factor_gt 0.1249
_refine_ls_wR_factor_ref 0.1526
_reflns_number_gt 1461
_reflns_number_total 2638
_reflns_threshold_expression I>2\s(I)
_cod_data_source_file hb5617.cif
_cod_data_source_block I
_cod_database_code 2227512
_cod_database_fobs_code 2227512

loop_
_symmetry_equiv_pos_site_id
_symmetry_equiv_pos_as_xyz
1 x,y,z
2 -x,-y,-z

loop_
_atom_site_aniso_label
_atom_site_aniso_U_11
_atom_site_aniso_U_22
_atom_site_aniso_U_33
_atom_site_aniso_U_12
_atom_site_aniso_U_13
_atom_site_aniso_U_23
S1 0.0661(7) 0.0559(6) 0.0413(6) -0.0178(5) -0.0026(4) -0.0246(5)
O1 0.0882(19) 0.0783(18) 0.0346(14) -0.0201(14) -0.0061(13) -0.0285(13)
O2 0.0692(17) 0.0801(19) 0.0763(19) -0.0301(14) -0.0002(14) -0.0428(16)
O3 0.0698(16) 0.0453(14) 0.0336(13) -0.0044(11) -0.0145(11) -0.0152(11)
N1 0.073(2) 0.050(2) 0.052(2) -0.0051(18) -0.004(2) -0.0174(16)
N2 0.081(2) 0.0476(18) 0.046(2) 0.0008(15) -0.0207(16) -0.0225(16)
C1 0.064(2) 0.0387(19) 0.038(2) 0.0061(17) -0.0210(18) -0.0175(16)
C2 0.058(2) 0.053(2) 0.034(2) 0.0076(18) -0.0114(17) -0.0176(18)
C3 0.053(2) 0.047(2) 0.0345(19) -0.0092(16) -0.0091(16) -0.0132(17)
C4 0.044(2) 0.0443(19) 0.0272(17) -0.0032(15) -0.0060(15) -0.0124(15)
C5 0.048(2) 0.050(2) 0.046(2) -0.0018(16) -0.0060(16) -0.0255(18)
C6 0.052(2) 0.049(2) 0.050(2) -0.0070(16) -0.0112(18) -0.0221(19)
C7 0.089(3) 0.052(2) 0.060(2) 0.009(2) -0.032(2) -0.030(2)
C8 0.118(4) 0.049(2) 0.064(3) 0.008(2) -0.042(2) -0.029(2)
C9 0.073(3) 0.042(2) 0.052(2) -0.0064(18) -0.025(2) -0.0135(19)
C10 0.060(2) 0.043(2) 0.037(2) -0.0075(16) -0.0156(16) -0.0092(17)
C11 0.069(3) 0.062(3) 0.031(2) -0.0100(19) -0.0118(17) -0.0085(18)
C12 0.070(3) 0.078(3) 0.038(2) 0.000(2) -0.0145(18) -0.029(2)
C13 0.061(2) 0.055(2) 0.046(2) 0.0056(17) -0.0223(18) -0.029(2)
C14 0.105(3) 0.054(2) 0.062(3) 0.004(2) -0.040(2) -0.026(2)

loop_
_atom_site_type_symbol
_atom_site_label
_atom_site_fract_x
_atom_site_fract_y
_atom_site_fract_z
_atom_site_U_iso_or_equiv
_atom_site_thermal_displace_type
_atom_site_calc_flag
_atom_site_refinement_flags
_atom_site_occupancy
S S1 0.74690(11) 0.53303(11) 0.83986(11) 0.0552(4) Uani . . 1.000
O O1 0.6857(3) 0.4598(3) 1.0147(3) 0.0670(10) Uani . . 1.000
O O2 0.8947(3) 0.6089(3) 0.7640(3) 0.0748(11) Uani . . 1.000
O O3 0.7176(3) -0.2510(3) 0.3423(3) 0.0507(8) Uani . . 1.000
N N1 0.6254(4) 0.6587(4) 0.7715(4) 0.0646(12) Uani . . 1.000
N N2 0.7059(3) -0.0369(3) 0.4601(4) 0.0574(11) Uani . . 1.000
C C1 0.7622(4) 0.1521(4) 0.6961(4) 0.0461(11) Uani . . 1.000
C C2 0.8939(4) 0.2404(4) 0.6471(4) 0.0510(12) Uani . . 1.000
C C3 0.8887(4) 0.3549(4) 0.6906(4) 0.0474(11) Uani . . 1.000
C C4 0.7533(4) 0.3868(4) 0.7848(4) 0.0413(11) Uani . . 1.000
C C5 0.6216(4) 0.2987(4) 0.8352(4) 0.0486(12) Uani . . 1.000
C C6 0.6275(4) 0.1842(4) 0.7922(4) 0.0510(12) Uani . . 1.000
C C7 0.7667(4) 0.0281(4) 0.6470(5) 0.0635(14) Uani . . 1.000
C C8 0.7022(5) 0.0834(4) 0.5068(5) 0.0725(18) Uani . . 1.000
C C9 0.7504(4) 0.0059(4) 0.3090(5) 0.0568(14) Uani . . 1.000
C C10 0.7612(4) -0.0949(4) 0.2409(4) 0.0496(12) Uani . . 1.000
C C11 0.8112(4) -0.0715(5) 0.0851(4) 0.0594(16) Uani . . 1.000
C C12 0.8012(4) -0.2149(5) 0.0879(4) 0.0615(16) Uani . . 1.000
C C13 0.7442(4) -0.3207(4) 0.2452(4) 0.0504(12) Uani . . 1.000
C C14 0.7067(5) -0.4902(4) 0.3273(5) 0.0703(16) Uani . . 1.000
H H1A 0.535(4) 0.638(5) 0.802(5) 0.0777 Uiso . . 1.000
H H1B 0.643(4) 0.724(5) 0.676(5) 0.0777 Uiso . . 1.000
H H2 0.98644 0.22087 0.58379 0.0612 Uiso . . 1.000
H H3 0.97774 0.41220 0.65631 0.0567 Uiso . . 1.000
H H5 0.52913 0.31836 0.89844 0.0585 Uiso . . 1.000
H H6 0.53869 0.12590 0.82844 0.0611 Uiso . . 1.000
H H7A 0.70791 -0.06283 0.73939 0.0768 Uiso . . 1.000
H H7B 0.87257 -0.00344 0.61620 0.0768 Uiso . . 1.000
H H8A 0.59655 0.11552 0.53728 0.0866 Uiso . . 1.000
H H8B 0.76142 0.17392 0.41410 0.0866 Uiso . . 1.000
H H9 0.77791 0.11076 0.23804 0.0682 Uiso . . 1.000
H H11 0.84604 0.02315 -0.00750 0.0717 Uiso . . 1.000
H H12 0.82872 -0.23341 -0.00147 0.0735 Uiso . . 1.000
H H14A 0.74691 -0.53007 0.25033 0.1053 Uiso . . 1.000
H H14B 0.59683 -0.50553 0.37049 0.1053 Uiso . . 1.000
H H14C 0.75202 -0.54468 0.41435 0.1053 Uiso . . 1.000

loop_
_atom_type_symbol
_atom_type_description
_atom_type_scat_dispersion_real
_atom_type_scat_dispersion_imag
_atom_type_scat_source
C C 0.0033 0.0016 'International Tables Vol C Tables 4.2.6.8 and 6.1.1.4'
H H 0.0000 0.0000 'International Tables Vol C Tables 4.2.6.8 and 6.1.1.4'
N N 0.0061 0.0033 'International Tables Vol C Tables 4.2.6.8 and 6.1.1.4'
O O 0.0106 0.0060 'International Tables Vol C Tables 4.2.6.8 and 6.1.1.4'
S S 0.1246 0.1234 'International Tables Vol C Tables 4.2.6.8 and 6.1.1.4'

loop_
_geom_angle_atom_site_label_1
_geom_angle_atom_site_label_2
_geom_angle_atom_site_label_3
_geom_angle_site_symmetry_1
_geom_angle_site_symmetry_2
_geom_angle_site_symmetry_3
_geom_angle
_geom_angle_publ_flag
O1 S1 O2 . . . 118.85(17) no
O1 S1 N1 . . . 106.50(18) no
O1 S1 C4 . . . 106.27(18) no
O2 S1 N1 . . . 107.94(19) no
O2 S1 C4 . . . 108.41(19) no
N1 S1 C4 . . . 108.5(2) no
C10 O3 C13 . . . 107.0(3) no
C8 N2 C9 . . . 116.4(4) no
S1 N1 H1B . . . 123(3) no
H1A N1 H1B . . . 105(4) no
S1 N1 H1A . . . 122(3) no
C6 C1 C7 . . . 121.5(4) no
C2 C1 C6 . . . 117.2(4) no
C2 C1 C7 . . . 121.3(3) no
C1 C2 C3 . . . 121.1(4) no
C2 C3 C4 . . . 121.1(4) no
S1 C4 C3 . . . 121.0(3) no
C3 C4 C5 . . . 118.3(4) no
S1 C4 C5 . . . 120.7(3) no
C4 C5 C6 . . . 120.4(4) no
C1 C6 C5 . . . 121.9(4) no
C1 C7 C8 . . . 112.3(4) no
N2 C8 C7 . . . 112.2(4) no
N2 C9 C10 . . . 124.4(4) no
O3 C10 C9 . . . 119.6(3) no
O3 C10 C11 . . . 108.0(4) no
C9 C10 C11 . . . 132.4(4) no
C10 C11 C12 . . . 108.2(3) no
C11 C12 C13 . . . 106.7(4) no
O3 C13 C12 . . . 110.1(4) no
O3 C13 C14 . . . 117.0(3) no
C12 C13 C14 . . . 132.9(4) no
C1 C2 H2 . . . 119.00 no
C3 C2 H2 . . . 120.00 no
C2 C3 H3 . . . 119.00 no
C4 C3 H3 . . . 119.00 no
C4 C5 H5 . . . 120.00 no
C6 C5 H5 . . . 120.00 no
C1 C6 H6 . . . 119.00 no
C5 C6 H6 . . . 119.00 no
C1 C7 H7A . . . 109.00 no
C1 C7 H7B . . . 109.00 no
C8 C7 H7A . . . 109.00 no
C8 C7 H7B . . . 109.00 no
H7A C7 H7B . . . 108.00 no
N2 C8 H8A . . . 109.00 no
N2 C8 H8B . . . 109.00 no
C7 C8 H8A . . . 109.00 no
C7 C8 H8B . . . 109.00 no
H8A C8 H8B . . . 108.00 no
N2 C9 H9 . . . 118.00 no
C10 C9 H9 . . . 118.00 no
C10 C11 H11 . . . 126.00 no
C12 C11 H11 . . . 126.00 no
C11 C12 H12 . . . 127.00 no
C13 C12 H12 . . . 127.00 no
C13 C14 H14A . . . 109.00 no
C13 C14 H14B . . . 109.00 no
C13 C14 H14C . . . 109.00 no
H14A C14 H14B . . . 110.00 no
H14A C14 H14C . . . 110.00 no
H14B C14 H14C . . . 109.00 no

loop_
_geom_bond_atom_site_label_1
_geom_bond_atom_site_label_2
_geom_bond_site_symmetry_1
_geom_bond_site_symmetry_2
_geom_bond_distance
_geom_bond_publ_flag
S1 O1 . . 1.441(3) no
S1 O2 . . 1.428(3) no
S1 N1 . . 1.582(4) no
S1 C4 . . 1.743(4) no
O3 C10 . . 1.385(5) no
O3 C13 . . 1.365(5) no
N2 C8 . . 1.446(6) no
N2 C9 . . 1.265(5) no
N1 H1B . . 0.82(4) no
N1 H1A . . 0.80(4) no
C1 C6 . . 1.387(5) no
C1 C7 . . 1.496(6) no
C1 C2 . . 1.399(6) no
C2 C3 . . 1.367(6) no
C3 C4 . . 1.382(5) no
C4 C5 . . 1.395(6) no
C5 C6 . . 1.363(6) no
C7 C8 . . 1.509(6) no
C9 C10 . . 1.412(6) no
C10 C11 . . 1.357(5) no
C11 C12 . . 1.402(7) no
C12 C13 . . 1.346(5) no
C13 C14 . . 1.482(6) no
C2 H2 . . 0.9300 no
C3 H3 . . 0.9300 no
C5 H5 . . 0.9300 no
C6 H6 . . 0.9300 no
C7 H7A . . 0.9700 no
C7 H7B . . 0.9700 no
C8 H8A . . 0.9700 no
C8 H8B . . 0.9700 no
C9 H9 . . 0.9300 no
C11 H11 . . 0.9300 no
C12 H12 . . 0.9300 no
C14 H14A . . 0.9600 no
C14 H14B . . 0.9600 no
C14 H14C . . 0.9600 no

loop_
_geom_hbond_atom_site_label_D
_geom_hbond_atom_site_label_H
_geom_hbond_atom_site_label_A
_geom_hbond_site_symmetry_A
_geom_hbond_distance_DH
_geom_hbond_distance_HA
_geom_hbond_distance_DA
_geom_hbond_angle_DHA
_geom_hbond_publ_flag
N1 H1A O1 2_667 0.80(4) 2.18(4) 2.928(5) 155(4) yes
N1 H1B N2 1_565 0.82(4) 2.25(5) 3.015(5) 156(5) yes
C6 H6 Cg1 2_656 0.93 2.87 3.596(4) 136 yes
C11 H11 Cg2 1_554 0.93 2.75 3.535(4) 143 yes
C14 H14C Cg2 1_545 0.96 2.84 3.743(5) 157 yes

loop_
_geom_torsion_atom_site_label_1
_geom_torsion_atom_site_label_2
_geom_torsion_atom_site_label_3
_geom_torsion_atom_site_label_4
_geom_torsion_site_symmetry_1
_geom_torsion_site_symmetry_2
_geom_torsion_site_symmetry_3
_geom_torsion_site_symmetry_4
_geom_torsion
_geom_torsion_publ_flag
O1 S1 C4 C3 . . . . -125.4(3) no
O1 S1 C4 C5 . . . . 54.5(3) no
O2 S1 C4 C3 . . . . 3.4(4) no
O2 S1 C4 C5 . . . . -176.7(3) no
N1 S1 C4 C3 . . . . 120.4(3) no
N1 S1 C4 C5 . . . . -59.7(3) no
C13 O3 C10 C9 . . . . -178.2(4) no
C13 O3 C10 C11 . . . . 0.8(4) no
C10 O3 C13 C12 . . . . -0.5(4) no
C10 O3 C13 C14 . . . . 179.7(4) no
C9 N2 C8 C7 . . . . -136.6(4) no
C8 N2 C9 C10 . . . . -179.9(4) no
C6 C1 C2 C3 . . . . -0.9(5) no
C7 C1 C2 C3 . . . . 179.2(3) no
C2 C1 C6 C5 . . . . 1.3(5) no
C7 C1 C6 C5 . . . . -178.8(3) no
C2 C1 C7 C8 . . . . -100.7(4) no
C6 C1 C7 C8 . . . . 79.4(5) no
C1 C2 C3 C4 . . . . 0.2(5) no
C2 C3 C4 S1 . . . . -179.9(3) no
C2 C3 C4 C5 . . . . 0.2(5) no
S1 C4 C5 C6 . . . . -179.8(3) no
C3 C4 C5 C6 . . . . 0.1(5) no
C4 C5 C6 C1 . . . . -0.9(6) no
C1 C7 C8 N2 . . . . -179.7(3) no
N2 C9 C10 O3 . . . . 1.7(6) no
N2 C9 C10 C11 . . . . -177.1(4) no
O3 C10 C11 C12 . . . . -0.8(5) no
C9 C10 C11 C12 . . . . 178.0(4) no
C10 C11 C12 C13 . . . . 0.5(5) no
C11 C12 C13 O3 . . . . 0.0(5) no
C11 C12 C13 C14 . . . . 179.8(4) no

loop_
_cod_related_entry_id
_cod_related_entry_database
_cod_related_entry_code
1 ChemSpider 17231610
